data_4515137
loop_
_publ_author_name
'M\;adry, Tomasz'
'Czapik, Agnieszka'
'Kwit, Marcin'

_publ_section_title
;
 Optical Activity and Helicity Enhancement of Highly Sensitive
 Dinaphthylmethane-Based Stereodynamic Probes for Secondary Alcohols.
;
_journal_issue 2
_journal_name_full 'ACS omega'
_journal_page_first 3244
_journal_page_last 3256
_journal_paper_doi 10.1021/acsomega.8b03337
_journal_volume 4
_journal_year 2019
_chemical_absolute_configuration syn
_chemical_formula_moiety 'C29 H24 O'
_chemical_formula_sum 'C29 H24 O'
_chemical_formula_weight 388.48
_space_group_crystal_system orthorhombic
_space_group_IT_number 19
_space_group_name_Hall 'P 2ac 2ab'
_space_group_name_H-M_alt 'P 21 21 21'
_symmetry_space_group_name_Hall 'P 2ac 2ab'
_symmetry_space_group_name_H-M 'P 21 21 21'
_atom_sites_solution_hydrogens geom
_atom_sites_solution_primary dual
_audit_creation_date 2018-08-22
_audit_creation_method
;
Olex2 1.2
(compiled 2018.05.29 svn.r3508 for OlexSys, GUI svn.r5506)
;
_cell_angle_alpha 90
_cell_angle_beta 90
_cell_angle_gamma 90
_cell_formula_units_Z 4
_cell_length_a 7.67545(13)
_cell_length_b 10.23967(17)
_cell_length_c 26.7674(4)
_cell_measurement_reflns_used 11457
_cell_measurement_temperature 130.00(14)
_cell_measurement_theta_max 75.7230
_cell_measurement_theta_min 3.2580
_cell_volume 2103.76(6)
_computing_cell_refinement 'CrysAlisPro 1.171.38.43 (Rigaku OD, 2015)'
_computing_data_collection 'CrysAlisPro 1.171.38.43 (Rigaku OD, 2015)'
_computing_data_reduction 'CrysAlisPro 1.171.38.43 (Rigaku OD, 2015)'
_computing_molecular_graphics 'Olex2 (Dolomanov et al., 2009)'
_computing_publication_material 'Olex2 (Dolomanov et al., 2009)'
_computing_structure_refinement 'ShelXL (Sheldrick, 2015)'
_computing_structure_solution 'ShelXT (Sheldrick, 2015)'
_diffrn_ambient_environment N~2~
_diffrn_ambient_temperature 130.00(14)
_diffrn_detector 'CCD plate'
_diffrn_detector_area_resol_mean 10.5357
_diffrn_detector_type Atlas
_diffrn_measured_fraction_theta_full 1.000
_diffrn_measured_fraction_theta_max 1.000
_diffrn_measurement_details
;
List of Runs (angles in degrees, time in seconds):

  # Type    Start    End  Width  t~exp~   \w     \q     \k     \f   Frames
--------------------------------------------------------------------------
  1  \w   -122.00   6.00   1.00    5.00    --  -40.71 -19.00-150.00  128
  2  \w    -67.00  35.00   1.00    5.00    --  -40.71  37.00  30.00  102
  3  \w     38.00  75.00   1.00   20.00    --  113.00 -43.00 114.00   37
  4  \w     35.00  69.00   1.00   20.00    --  113.00 -30.00 -30.00   34
  5  \w     35.00  69.00   1.00   20.00    --  113.00 -30.00  30.00   34
  6  \w     85.00 158.00   1.00   20.00    --  113.00  45.00-150.00   73
  7  \w     34.00 150.00   1.00   20.00    --  113.00 179.00  90.00  116
  8  \w     30.00 158.00   1.00   20.00    --  113.00 -15.00 -30.00  128
  9  \w     85.00 158.00   1.00   20.00    --  113.00  45.00 150.00   73
 10  \w     83.00 158.00   1.00   20.00    --  113.00  61.00 -60.00   75
 11  \w     38.00  77.00   1.00   20.00    --  113.00 -45.00 -90.00   39
 12  \w     38.00  77.00   1.00   20.00    --  113.00 -45.00   0.00   39
 13  \w     35.00  69.00   1.00   20.00    --  113.00 -30.00  60.00   34
 14  \w     35.00 116.00   1.00   20.00    --  113.00-111.00  90.00   81
 15  \w   -116.00 -55.00   1.00    5.00    --  -40.71-154.00  91.00   61
 16  \w   -119.00  -7.00   1.00    5.00    --  -40.71 -77.00 120.00  112
 17  \w     11.00 115.00   1.00    5.00    --   40.71  57.00  60.00  104
 18  \w     35.00  69.00   1.00   20.00    --  113.00 -30.00-150.00   34
 19  \w     29.00 103.00   1.00   20.00    --  113.00 -94.00-120.00   74
 20  \w     83.00 158.00   1.00   20.00    --  113.00  61.00  90.00   75
 21  \w     82.00 158.00   1.00   20.00    --  113.00  30.00  30.00   76
 22  \w     29.00 109.00   1.00   20.00    --  113.00 -94.00 150.00   80
 23  \w     86.00 158.00   1.00   20.00    --  113.00  43.00 -93.00   72
 24  \w     85.00 158.00   1.00   20.00    --  113.00  45.00  60.00   73
 25  \w     38.00  72.00   1.00   20.00    --  113.00 -45.00 150.00   34
;
_diffrn_measurement_device 'four-circle diffractometer'
_diffrn_measurement_device_type 'SuperNova, Single source at offset, Atlas'
_diffrn_measurement_method '\w scans'
_diffrn_orient_matrix_type 'CrysAlisPro convention (1999,Acta A55,543-557)'
_diffrn_orient_matrix_UB_11 0.1061698000
_diffrn_orient_matrix_UB_12 0.1156473000
_diffrn_orient_matrix_UB_13 -0.0206799000
_diffrn_orient_matrix_UB_21 0.0188519000
_diffrn_orient_matrix_UB_22 0.0553711000
_diffrn_orient_matrix_UB_23 0.0532544000
_diffrn_orient_matrix_UB_31 0.1691815000
_diffrn_orient_matrix_UB_32 -0.0786893000
_diffrn_orient_matrix_UB_33 0.0071620000
_diffrn_radiation_monochromator mirror
_diffrn_radiation_probe x-ray
_diffrn_radiation_type CuK\a
_diffrn_radiation_wavelength 1.54184
_diffrn_reflns_av_R_equivalents 0.0349
_diffrn_reflns_av_unetI/netI 0.0211
_diffrn_reflns_Laue_measured_fraction_full 1.000
_diffrn_reflns_Laue_measured_fraction_max 1.000
_diffrn_reflns_limit_h_max 9
_diffrn_reflns_limit_h_min -8
_diffrn_reflns_limit_k_max 12
_diffrn_reflns_limit_k_min -12
_diffrn_reflns_limit_l_max 32
_diffrn_reflns_limit_l_min -32
_diffrn_reflns_number 19555
_diffrn_reflns_point_group_measured_fraction_full 1.000
_diffrn_reflns_point_group_measured_fraction_max 1.000
_diffrn_reflns_theta_full 67.684
_diffrn_reflns_theta_max 68.240
_diffrn_reflns_theta_min 3.302
_diffrn_source 'micro-focus sealed X-ray tube'
_diffrn_source_type 'SuperNova (Cu) X-ray Source'
_exptl_absorpt_coefficient_mu 0.556
_exptl_absorpt_correction_T_max 1.00000
_exptl_absorpt_correction_T_min 0.55113
_exptl_absorpt_correction_type multi-scan
_exptl_absorpt_process_details
;
CrysAlisPro 1.171.38.43 (Rigaku Oxford Diffraction, 2015)
Empirical absorption correction using spherical harmonics,
 implemented in SCALE3 ABSPACK scaling algorithm.
;
_exptl_crystal_colour colourless
_exptl_crystal_colour_primary colourless
_exptl_crystal_density_diffrn 1.227
_exptl_crystal_description needle
_exptl_crystal_F_000 824
_exptl_crystal_size_max 0.7
_exptl_crystal_size_mid 0.05
_exptl_crystal_size_min 0.05
_refine_diff_density_max 0.153
_refine_diff_density_min -0.162
_refine_diff_density_rms 0.035
_refine_ls_abs_structure_details
;
 Flack x determined using 1546 quotients [(I+)-(I-)]/[(I+)+(I-)]
 (Parsons, Flack and Wagner, Acta Cryst. B69 (2013) 249-259).
;
_refine_ls_abs_structure_Flack 0.07(11)
_refine_ls_extinction_method none
_refine_ls_goodness_of_fit_ref 1.055
_refine_ls_hydrogen_treatment constr
_refine_ls_matrix_type full
_refine_ls_number_parameters 272
_refine_ls_number_reflns 3864
_refine_ls_number_restraints 0
_refine_ls_restrained_S_all 1.055
_refine_ls_R_factor_all 0.0361
_refine_ls_R_factor_gt 0.0349
_refine_ls_shift/su_max 0.000
_refine_ls_shift/su_mean 0.000
_refine_ls_structure_factor_coef Fsqd
_refine_ls_weighting_details 'w=1/[\s^2^(Fo^2^)+(0.0554P)^2^+0.3180P] where P=(Fo^2^+2Fc^2^)/3'
_refine_ls_weighting_scheme calc
_refine_ls_wR_factor_gt 0.0913
_refine_ls_wR_factor_ref 0.0926
_reflns_Friedel_coverage 0.725
_reflns_Friedel_fraction_full 1.000
_reflns_Friedel_fraction_max 1.000
_reflns_number_gt 3719
_reflns_number_total 3864
_reflns_threshold_expression 'I > 2\s(I)'
_cod_data_source_file ao8b03337_si_002.cif
_cod_data_source_block 9b
_cod_database_code 4515137
_shelx_shelxl_version_number 2014/7
_chemical_oxdiff_formula 'C29 H24 O1'
_shelx_space_group_comment
;
The symmetry employed for this shelxl refinement is uniquely defined
by the following loop, which should always be used as a source of
symmetry information in preference to the above space-group names.
They are only intended as comments.
;
_shelx_estimated_absorpt_t_max 0.973
_shelx_estimated_absorpt_t_min 0.697
_reflns_odcompleteness_completeness 99.96
_reflns_odcompleteness_iscentric 1
_reflns_odcompleteness_theta 71.98
_olex2_refinement_description
;
1. Fixed Uiso
 At 1.2 times of:
  All C(H) groups
 At 1.5 times of:
  All C(H,H,H) groups
2.a Ternary CH refined with riding coordinates:
 C21(H21), C22(H22)
2.b Aromatic/amide H refined with riding coordinates:
 C2(H2), C3(H3), C4(H4), C5(H5), C6(H6), C7(H7), C8(H8), C12(H12), C13(H13),
 C14(H14), C15(H15), C16(H16), C17(H17), C18(H18), C24A(H24A), C25A(H25A),
 C26A(H26A), C27A(H27A), C28A(H28A)
2.c Idealised Me refined as rotating group:
 C29(H29A,H29B,H29C)
;
_olex2_submission_special_instructions 'No special instructions were received'
_oxdiff_exptl_absorpt_empirical_details
;
Empirical correction (ABSPACK) includes:
- Absorption correction using spherical harmonics
- Frame scaling
;
_oxdiff_exptl_absorpt_empirical_full_max 1.577
_oxdiff_exptl_absorpt_empirical_full_min 0.432

loop_
_space_group_symop_operation_xyz
'x, y, z'
'-x+1/2, -y, z+1/2'
'-x, y+1/2, -z+1/2'
'x+1/2, -y+1/2, -z'

loop_
_atom_site_label
_atom_site_type_symbol
_atom_site_fract_x
_atom_site_fract_y
_atom_site_fract_z
_atom_site_U_iso_or_equiv
_atom_site_adp_type
_atom_site_occupancy
_atom_site_site_symmetry_order
_atom_site_calc_flag
_atom_site_refinement_flags_posn
C1 C 0.1471(3) 0.56602(19) 0.37054(7) 0.0279(4) Uani 1 1 d .
C2 C -0.0204(3) 0.5511(2) 0.35411(7) 0.0315(4) Uani 1 1 d .
H2 H -0.0713 0.6171 0.3352 0.038 Uiso 1 1 calc R
C3 C -0.1182(3) 0.4375(2) 0.36524(8) 0.0356(5) Uani 1 1 d .
H3 H -0.2317 0.4295 0.3535 0.043 Uiso 1 1 calc R
C4 C -0.0465(3) 0.3399(2) 0.39313(8) 0.0352(5) Uani 1 1 d .
H4 H -0.1119 0.2660 0.4006 0.042 Uiso 1 1 calc R
C5 C 0.2044(3) 0.2501(2) 0.43991(7) 0.0338(4) Uani 1 1 d .
H5 H 0.1398 0.1759 0.4475 0.041 Uiso 1 1 calc R
C6 C 0.3716(3) 0.2602(2) 0.45689(7) 0.0350(5) Uani 1 1 d .
H6 H 0.4190 0.1946 0.4767 0.042 Uiso 1 1 calc R
C7 C 0.4720(3) 0.3707(2) 0.44428(7) 0.0326(4) Uani 1 1 d .
H7 H 0.5869 0.3766 0.4550 0.039 Uiso 1 1 calc R
C8 C 0.4015(3) 0.46963(19) 0.41629(7) 0.0281(4) Uani 1 1 d .
H8 H 0.4694 0.5420 0.4084 0.034 Uiso 1 1 calc R
C9 C 0.2267(3) 0.46342(19) 0.39912(7) 0.0272(4) Uani 1 1 d .
C10 C 0.1272(3) 0.35044(19) 0.41087(7) 0.0302(4) Uani 1 1 d .
C11 C 0.2987(2) 0.76567(18) 0.40627(7) 0.0267(4) Uani 1 1 d .
C12 C 0.1736(3) 0.78215(18) 0.44215(7) 0.0295(4) Uani 1 1 d .
H12 H 0.0655 0.7427 0.4378 0.035 Uiso 1 1 calc R
C13 C 0.2036(3) 0.85724(19) 0.48560(7) 0.0323(4) Uani 1 1 d .
H13 H 0.1165 0.8659 0.5095 0.039 Uiso 1 1 calc R
C14 C 0.3604(3) 0.91683(19) 0.49232(7) 0.0321(4) Uani 1 1 d .
H14 H 0.3797 0.9670 0.5208 0.039 Uiso 1 1 calc R
C15 C 0.6586(3) 0.9642(2) 0.46349(8) 0.0348(5) Uani 1 1 d .
H15 H 0.6765 1.0161 0.4915 0.042 Uiso 1 1 calc R
C16 C 0.7900(3) 0.9478(2) 0.42980(9) 0.0378(5) Uani 1 1 d .
H16 H 0.8965 0.9892 0.4347 0.045 Uiso 1 1 calc R
C17 C 0.7644(3) 0.8678(2) 0.38746(8) 0.0356(5) Uani 1 1 d .
H17 H 0.8551 0.8555 0.3649 0.043 Uiso 1 1 calc R
C18 C 0.6077(3) 0.80848(19) 0.37935(7) 0.0305(4) Uani 1 1 d .
H18 H 0.5934 0.7562 0.3512 0.037 Uiso 1 1 calc R
C19 C 0.4657(3) 0.82483(18) 0.41304(7) 0.0270(4) Uani 1 1 d .
C20 C 0.4949(3) 0.90296(19) 0.45625(7) 0.0292(4) Uani 1 1 d .
C21 C 0.2508(3) 0.68879(19) 0.35913(7) 0.0267(4) Uani 1 1 d .
H21 H 0.3578 0.6646 0.3414 0.032 Uiso 1 1 calc R
C22 C 0.2442(3) 0.8669(2) 0.30024(7) 0.0329(4) Uani 1 1 d .
H22 H 0.3256 0.9100 0.3231 0.040 Uiso 1 1 calc R
C29 C 0.1116(4) 0.9661(2) 0.28176(9) 0.0437(5) Uani 1 1 d .
H29A H 0.0257 0.9228 0.2617 0.066 Uiso 1 1 calc GR
H29B H 0.1696 1.0314 0.2621 0.066 Uiso 1 1 calc GR
H29C H 0.0559 1.0068 0.3098 0.066 Uiso 1 1 calc GR
O1 O 0.14630(19) 0.77050(14) 0.32727(5) 0.0315(3) Uani 1 1 d .
C23 C 0.3455(3) 0.8063(2) 0.25765(7) 0.0359(5) Uani 1 1 d .
C24A C 0.5115(4) 0.8519(3) 0.24606(9) 0.0480(6) Uani 1 1 d .
H24A H 0.5613 0.9172 0.2655 0.058 Uiso 1 1 calc R
C25A C 0.6037(4) 0.8014(3) 0.20588(10) 0.0615(8) Uani 1 1 d .
H25A H 0.7147 0.8324 0.1986 0.074 Uiso 1 1 calc R
C26A C 0.5301(5) 0.7056(3) 0.17703(9) 0.0620(8) Uani 1 1 d .
H26A H 0.5909 0.6720 0.1499 0.074 Uiso 1 1 calc R
C27A C 0.3664(5) 0.6592(2) 0.18822(9) 0.0591(8) Uani 1 1 d .
H27A H 0.3172 0.5940 0.1686 0.071 Uiso 1 1 calc R
C28A C 0.2740(4) 0.7088(2) 0.22860(8) 0.0449(6) Uani 1 1 d .
H28A H 0.1639 0.6763 0.2361 0.054 Uiso 1 1 calc R

loop_
_atom_site_aniso_label
_atom_site_aniso_U_11
_atom_site_aniso_U_22
_atom_site_aniso_U_33
_atom_site_aniso_U_23
_atom_site_aniso_U_13
_atom_site_aniso_U_12
C1 0.0313(10) 0.0288(9) 0.0235(8) -0.0029(7) 0.0015(7) -0.0011(8)
C2 0.0335(10) 0.0317(10) 0.0294(9) -0.0026(8) -0.0039(8) 0.0005(8)
C3 0.0298(10) 0.0396(11) 0.0374(10) -0.0066(9) -0.0036(9) -0.0061(9)
C4 0.0370(11) 0.0325(10) 0.0360(9) -0.0047(8) 0.0023(9) -0.0097(9)
C5 0.0428(11) 0.0258(9) 0.0329(9) 0.0004(8) 0.0065(9) -0.0043(9)
C6 0.0440(12) 0.0276(10) 0.0334(10) 0.0018(8) 0.0009(9) 0.0035(9)
C7 0.0332(10) 0.0320(10) 0.0325(9) -0.0003(8) -0.0007(8) 0.0021(8)
C8 0.0307(9) 0.0255(9) 0.0281(9) -0.0026(7) 0.0018(7) -0.0009(8)
C9 0.0322(10) 0.0263(9) 0.0232(8) -0.0036(7) 0.0025(7) -0.0005(8)
C10 0.0356(10) 0.0285(9) 0.0264(8) -0.0052(7) 0.0050(8) -0.0038(8)
C11 0.0308(9) 0.0223(8) 0.0272(9) 0.0031(7) -0.0014(7) 0.0006(7)
C12 0.0314(9) 0.0263(9) 0.0308(9) 0.0023(7) 0.0010(8) -0.0020(7)
C13 0.0404(12) 0.0265(9) 0.0300(9) 0.0019(8) 0.0084(8) 0.0022(9)
C14 0.0435(12) 0.0242(9) 0.0287(9) -0.0014(7) -0.0030(9) 0.0024(9)
C15 0.0384(11) 0.0267(10) 0.0392(10) -0.0015(8) -0.0111(9) 0.0013(9)
C16 0.0298(10) 0.0311(10) 0.0526(12) 0.0035(9) -0.0084(9) -0.0031(8)
C17 0.0288(10) 0.0336(10) 0.0443(11) 0.0044(9) 0.0026(9) 0.0008(8)
C18 0.0307(10) 0.0293(9) 0.0314(9) 0.0019(8) 0.0003(8) -0.0003(8)
C19 0.0304(9) 0.0214(8) 0.0292(8) 0.0050(7) -0.0032(8) 0.0016(7)
C20 0.0340(11) 0.0227(9) 0.0309(9) 0.0038(7) -0.0060(8) 0.0021(8)
C21 0.0262(9) 0.0280(9) 0.0260(8) 0.0023(8) -0.0021(7) 0.0001(7)
C22 0.0394(11) 0.0286(9) 0.0307(9) 0.0042(8) -0.0044(8) -0.0031(9)
C29 0.0517(14) 0.0389(11) 0.0404(11) 0.0090(9) -0.0021(10) 0.0050(11)
O1 0.0322(7) 0.0327(7) 0.0295(6) 0.0062(6) -0.0043(6) -0.0011(6)
C23 0.0478(13) 0.0323(10) 0.0277(9) 0.0082(8) -0.0025(9) 0.0030(9)
C24A 0.0546(15) 0.0502(13) 0.0392(11) 0.0090(11) 0.0035(10) -0.0084(12)
C25A 0.0653(18) 0.0707(19) 0.0484(14) 0.0170(14) 0.0166(13) 0.0032(15)
C26A 0.087(2) 0.0642(18) 0.0352(11) 0.0102(12) 0.0168(13) 0.0274(17)
C27A 0.104(2) 0.0336(12) 0.0400(12) -0.0032(10) -0.0124(15) 0.0119(14)
C28A 0.0606(15) 0.0351(11) 0.0390(11) 0.0026(9) -0.0080(11) 0.0004(11)

loop_
_atom_type_symbol
_atom_type_description
_atom_type_scat_dispersion_real
_atom_type_scat_dispersion_imag
_atom_type_scat_source
C C 0.0181 0.0091 'International Tables Vol C Tables 4.2.6.8 and 6.1.1.4'
H H 0.0000 0.0000 'International Tables Vol C Tables 4.2.6.8 and 6.1.1.4'
O O 0.0492 0.0322 'International Tables Vol C Tables 4.2.6.8 and 6.1.1.4'

loop_
_geom_angle_atom_site_label_1
_geom_angle_atom_site_label_2
_geom_angle_atom_site_label_3
_geom_angle
C2 C1 C9 119.34(19)
C2 C1 C21 121.38(18)
C9 C1 C21 119.29(17)
C1 C2 H2 119.3
C1 C2 C3 121.5(2)
C3 C2 H2 119.3
C2 C3 H3 119.9
C4 C3 C2 120.25(19)
C4 C3 H3 119.9
C3 C4 H4 119.8
C3 C4 C10 120.43(19)
C10 C4 H4 119.8
C6 C5 H5 119.3
C6 C5 C10 121.33(19)
C10 C5 H5 119.3
C5 C6 H6 120.2
C5 C6 C7 119.67(19)
C7 C6 H6 120.2
C6 C7 H7 119.7
C8 C7 C6 120.5(2)
C8 C7 H7 119.7
C7 C8 H8 119.4
C7 C8 C9 121.11(19)
C9 C8 H8 119.4
C8 C9 C1 122.81(18)
C8 C9 C10 118.20(19)
C10 C9 C1 118.99(18)
C4 C10 C9 119.49(19)
C5 C10 C4 121.39(19)
C5 C10 C9 119.12(19)
C12 C11 C19 119.22(17)
C12 C11 C21 118.21(17)
C19 C11 C21 122.51(17)
C11 C12 H12 119.0
C11 C12 C13 122.02(19)
C13 C12 H12 119.0
C12 C13 H13 120.1
C14 C13 C12 119.78(19)
C14 C13 H13 120.1
C13 C14 H14 119.7
C13 C14 C20 120.51(18)
C20 C14 H14 119.7
C16 C15 H15 119.6
C16 C15 C20 120.75(19)
C20 C15 H15 119.6
C15 C16 H16 120.0
C15 C16 C17 119.95(19)
C17 C16 H16 120.0
C16 C17 H17 119.7
C18 C17 C16 120.6(2)
C18 C17 H17 119.7
C17 C18 H18 119.3
C17 C18 C19 121.40(19)
C19 C18 H18 119.3
C18 C19 C11 123.79(17)
C20 C19 C11 118.81(18)
C20 C19 C18 117.39(18)
C14 C20 C19 119.62(18)
C15 C20 C14 120.46(18)
C15 C20 C19 119.91(19)
C1 C21 C11 112.68(15)
C1 C21 H21 109.1
C11 C21 H21 109.1
O1 C21 C1 107.93(15)
O1 C21 C11 108.85(15)
O1 C21 H21 109.1
C29 C22 H22 109.2
O1 C22 H22 109.2
O1 C22 C29 105.84(18)
O1 C22 C23 111.52(17)
C23 C22 H22 109.2
C23 C22 C29 111.89(17)
C22 C29 H29A 109.5
C22 C29 H29B 109.5
C22 C29 H29C 109.5
H29A C29 H29B 109.5
H29A C29 H29C 109.5
H29B C29 H29C 109.5
C22 O1 C21 113.97(15)
C24A C23 C22 120.0(2)
C28A C23 C22 121.1(2)
C28A C23 C24A 118.8(2)
C23 C24A H24A 119.5
C25A C24A C23 121.0(3)
C25A C24A H24A 119.5
C24A C25A H25A 120.2
C26A C25A C24A 119.6(3)
C26A C25A H25A 120.2
C25A C26A H26A 120.0
C25A C26A C27A 120.1(2)
C27A C26A H26A 120.0
C26A C27A H27A 119.7
C26A C27A C28A 120.6(3)
C28A C27A H27A 119.7
C23 C28A C27A 120.0(3)
C23 C28A H28A 120.0
C27A C28A H28A 120.0

loop_
_geom_bond_atom_site_label_1
_geom_bond_atom_site_label_2
_geom_bond_distance
C1 C2 1.367(3)
C1 C9 1.436(3)
C1 C21 1.519(3)
C2 H2 0.9300
C2 C3 1.416(3)
C3 H3 0.9300
C3 C4 1.363(3)
C4 H4 0.9300
C4 C10 1.420(3)
C5 H5 0.9300
C5 C6 1.365(3)
C5 C10 1.418(3)
C6 H6 0.9300
C6 C7 1.410(3)
C7 H7 0.9300
C7 C8 1.371(3)
C8 H8 0.9300
C8 C9 1.420(3)
C9 C10 1.421(3)
C11 C12 1.369(3)
C11 C19 1.429(3)
C11 C21 1.532(3)
C12 H12 0.9300
C12 C13 1.413(3)
C13 H13 0.9300
C13 C14 1.362(3)
C14 H14 0.9300
C14 C20 1.420(3)
C15 H15 0.9300
C15 C16 1.363(3)
C15 C20 1.417(3)
C16 H16 0.9300
C16 C17 1.412(3)
C17 H17 0.9300
C17 C18 1.365(3)
C18 H18 0.9300
C18 C19 1.425(3)
C19 C20 1.424(3)
C21 H21 0.9800
C21 O1 1.439(2)
C22 H22 0.9800
C22 C29 1.521(3)
C22 O1 1.436(2)
C22 C23 1.513(3)
C29 H29A 0.9600
C29 H29B 0.9600
C29 H29C 0.9600
C23 C24A 1.392(3)
C23 C28A 1.379(3)
C24A H24A 0.9300
C24A C25A 1.387(4)
C25A H25A 0.9300
C25A C26A 1.370(5)
C26A H26A 0.9300
C26A C27A 1.377(5)
C27A H27A 0.9300
C27A C28A 1.389(4)
C28A H28A 0.9300

loop_
_geom_hbond_atom_site_label_D
_geom_hbond_atom_site_label_H
_geom_hbond_atom_site_label_A
_geom_hbond_distance_DH
_geom_hbond_distance_HA
_geom_hbond_distance_DA
_geom_hbond_angle_DHA
_geom_hbond_site_symmetry_A
C2 H2 O1 0.93 2.30 2.683(3) 104.0 .
C17 H17 O1 0.93 2.60 3.490(3) 160.0 1_655

loop_
_geom_torsion_atom_site_label_1
_geom_torsion_atom_site_label_2
_geom_torsion_atom_site_label_3
_geom_torsion_atom_site_label_4
_geom_torsion
C1 C2 C3 C4 0.4(3)
C1 C9 C10 C4 1.6(3)
C1 C9 C10 C5 -178.79(17)
C1 C21 O1 C22 -160.44(15)
C2 C1 C9 C8 178.11(18)
C2 C1 C9 C10 -1.9(3)
C2 C1 C21 C11 116.15(19)
C2 C1 C21 O1 -4.1(2)
C2 C3 C4 C10 -0.7(3)
C3 C4 C10 C5 -179.96(19)
C3 C4 C10 C9 -0.3(3)
C5 C6 C7 C8 1.8(3)
C6 C5 C10 C4 179.91(18)
C6 C5 C10 C9 0.3(3)
C6 C7 C8 C9 -0.3(3)
C7 C8 C9 C1 178.78(18)
C7 C8 C9 C10 -1.3(3)
C8 C9 C10 C4 -178.40(17)
C8 C9 C10 C5 1.3(3)
C9 C1 C2 C3 0.9(3)
C9 C1 C21 C11 -63.9(2)
C9 C1 C21 O1 175.86(15)
C10 C5 C6 C7 -1.8(3)
C11 C12 C13 C14 0.7(3)
C11 C19 C20 C14 2.1(3)
C11 C19 C20 C15 -179.14(17)
C11 C21 O1 C22 76.97(19)
C12 C11 C19 C18 176.70(18)
C12 C11 C19 C20 -2.1(3)
C12 C11 C21 C1 -43.6(2)
C12 C11 C21 O1 76.1(2)
C12 C13 C14 C20 -0.7(3)
C13 C14 C20 C15 -179.49(19)
C13 C14 C20 C19 -0.7(3)
C15 C16 C17 C18 1.2(3)
C16 C15 C20 C14 177.87(19)
C16 C15 C20 C19 -0.9(3)
C16 C17 C18 C19 0.0(3)
C17 C18 C19 C11 179.65(19)
C17 C18 C19 C20 -1.6(3)
C18 C19 C20 C14 -176.75(17)
C18 C19 C20 C15 2.0(3)
C19 C11 C12 C13 0.7(3)
C19 C11 C21 C1 139.12(18)
C19 C11 C21 O1 -101.20(19)
C20 C15 C16 C17 -0.8(3)
C21 C1 C2 C3 -179.17(18)
C21 C1 C9 C8 -1.8(3)
C21 C1 C9 C10 178.23(16)
C21 C11 C12 C13 -176.71(17)
C21 C11 C19 C18 -6.0(3)
C21 C11 C19 C20 175.22(16)
C21 O1 C22 H22 -46.2
H21 C21 O1 C22 -42.0
C22 C23 C24A C25A -177.3(2)
C22 C23 C28A C27A 176.9(2)
C29 C22 O1 C21 -163.63(16)
C29 C22 C23 C24A 99.2(2)
C29 C22 C23 C28A -78.5(2)
O1 C22 C23 C24A -142.4(2)
O1 C22 C23 C28A 39.9(3)
C23 C22 O1 C21 74.5(2)
C23 C24A C25A C26A 0.3(4)
C24A C23 C28A C27A -0.9(3)
C24A C25A C26A C27A -0.6(4)
C25A C26A C27A C28A 0.2(4)
C26A C27A C28A C23 0.6(4)
C28A C23 C24A C25A 0.4(4)
